data_4309180
loop_
_publ_author_name
'Md. Badruz Zaman'
'Konstantin Udachin'
'John A. Ripmeester'
'Mark D. Smith'
'Hans-Conrad zur Loye'

_publ_section_title
;
Synthesis and Characterization of Diverse Coordination Polymers. Linear and
Zigzag Chains Involving Their Structural Transformation via Intermolecular
Hydrogen-Bonded, Interpenetrating Ladders Polycatenane, and
Noninterpenetrating Square Grid from Long, Rigid N,N'-Bidentate Ligands:
1,4-Bis[(x-pyridyl)ethynyl]benzene (x= 3 and 4)
;
_journal_name_full 'Inorganic Chemistry'
_journal_page_first 5047
_journal_page_last 5059
_journal_paper_doi 10.1021/ic050080d
_journal_volume 44
_journal_year 2005
_chemical_formula_sum 'C30 H14 Cu F12 N2 O4'
_chemical_formula_weight 757.97
_chemical_name_systematic
; 
 ? 
;
_space_group_IT_number 15
_symmetry_cell_setting monoclinic
_symmetry_space_group_name_Hall '-I 2ya'
_symmetry_space_group_name_H-M 'I 1 2/a 1'
_atom_sites_solution_hydrogens geom
_atom_sites_solution_primary direct
_atom_sites_solution_secondary difmap
_audit_creation_method SHELXL-97
_cell_angle_alpha 90.00
_cell_angle_beta 98.6370(10)
_cell_angle_gamma 90.00
_cell_formula_units_Z 4
_cell_length_a 10.6133(6)
_cell_length_b 20.5652(11)
_cell_length_c 14.7013(12)
_cell_measurement_reflns_used 7672
_cell_measurement_temperature 173(2)
_cell_measurement_theta_max 26.401
_cell_measurement_theta_min 2.559
_cell_volume 3172.4(4)
_computing_cell_refinement 'SAINT+ NT V6.02a (Bruker, 1998)'
_computing_data_collection 'SMART NT V5.619 (Bruker, 2000)'
_computing_data_reduction 'SAINT+ NT V6.02a'
_computing_molecular_graphics 'SHELXTL V5.1 (Sheldrick, 1997)'
_computing_publication_material 'SHELXTL V5.1'
_computing_structure_refinement 'SHELXL-97 (Sheldrick, 1997)'
_computing_structure_solution 'SHELXS-97 (Sheldrick, 1990)'
_diffrn_ambient_temperature 173(2)
_diffrn_measured_fraction_theta_full 0.999
_diffrn_measured_fraction_theta_max 0.999
_diffrn_measurement_device_type 'Bruker SMART APEX CCD diffractometer'
_diffrn_measurement_method 'omega scans'
_diffrn_radiation_monochromator graphite
_diffrn_radiation_source 'fine-focus sealed tube'
_diffrn_radiation_type MoK\a
_diffrn_radiation_wavelength 0.71073
_diffrn_reflns_av_R_equivalents 0.0277
_diffrn_reflns_av_sigmaI/netI 0.0285
_diffrn_reflns_limit_h_max 10
_diffrn_reflns_limit_h_min -13
_diffrn_reflns_limit_k_max 25
_diffrn_reflns_limit_k_min -24
_diffrn_reflns_limit_l_max 18
_diffrn_reflns_limit_l_min -18
_diffrn_reflns_number 10541
_diffrn_reflns_theta_full 26.40
_diffrn_reflns_theta_max 26.40
_diffrn_reflns_theta_min 1.72
_diffrn_standards_decay_% 0
_exptl_absorpt_coefficient_mu 0.797
_exptl_absorpt_correction_T_max 0.8983
_exptl_absorpt_correction_T_min 0.5776
_exptl_absorpt_correction_type multi-scan
_exptl_absorpt_process_details '(SADABS, Bruker, 1997)'
_exptl_crystal_colour green
_exptl_crystal_density_diffrn 1.587
_exptl_crystal_density_method 'not measured'
_exptl_crystal_description block
_exptl_crystal_F_000 1508
_exptl_crystal_size_max 0.42
_exptl_crystal_size_mid 0.28
_exptl_crystal_size_min 0.18
_refine_diff_density_max 0.492
_refine_diff_density_min -0.353
_refine_diff_density_rms 0.067
_refine_ls_extinction_method none
_refine_ls_goodness_of_fit_ref 1.034
_refine_ls_hydrogen_treatment mixed
_refine_ls_matrix_type full
_refine_ls_number_parameters 227
_refine_ls_number_reflns 3251
_refine_ls_number_restraints 0
_refine_ls_restrained_S_all 1.034
_refine_ls_R_factor_all 0.0402
_refine_ls_R_factor_gt 0.0354
_refine_ls_shift/su_max 0.000
_refine_ls_shift/su_mean 0.000
_refine_ls_structure_factor_coef Fsqd
_refine_ls_weighting_details 'calc w=1/[\s^2^(Fo^2^)+(0.0616P)^2^+0.0000P] where P=(Fo^2^+2Fc^2^)/3'
_refine_ls_weighting_scheme calc
_refine_ls_wR_factor_gt 0.0964
_refine_ls_wR_factor_ref 0.0980
_reflns_number_gt 2719
_reflns_number_total 3251
_reflns_threshold_expression >2sigma(I)
_cod_data_source_file ic050080dsi20050119_032607_8.cif
_cod_data_source_block compound-8_cuhfbi2a
_cod_original_sg_symbol_H-M 'I 2/a'
_cod_database_code 4309180

loop_
_symmetry_equiv_pos_as_xyz
'x, y, z'
'-x+1/2, y, -z'
'x+1/2, y+1/2, z+1/2'
'-x+1, y+1/2, -z+1/2'
'-x, -y, -z'
'x-1/2, -y, z'
'-x+1/2, -y+1/2, -z+1/2'
'x, -y+1/2, z+1/2'

loop_
_atom_site_label
_atom_site_type_symbol
_atom_site_fract_x
_atom_site_fract_y
_atom_site_fract_z
_atom_site_U_iso_or_equiv
_atom_site_adp_type
_atom_site_occupancy
_atom_site_symmetry_multiplicity
_atom_site_calc_flag
_atom_site_refinement_flags
_atom_site_disorder_assembly
_atom_site_disorder_group
Cu Cu 0.2500 0.409880(14) 0.5000 0.01887(12) Uani 1 2 d S . .
C1 C 0.16487(19) 0.54223(9) 0.53975(13) 0.0243(4) Uani 1 1 d . . .
H1 H 0.1032 0.5190 0.5674 0.029 Uiso 1 1 calc R . .
C2 C 0.1628(2) 0.60916(10) 0.54226(14) 0.0266(4) Uani 1 1 d . . .
H2 H 0.1023 0.6312 0.5726 0.032 Uiso 1 1 calc R . .
C3 C 0.2500 0.64414(12) 0.5000 0.0226(6) Uani 1 2 d S . .
C4 C 0.2500 0.71389(13) 0.5000 0.0276(6) Uani 1 2 d S . .
C5 C 0.2500 0.77205(13) 0.5000 0.0265(6) Uani 1 2 d S . .
C6 C 0.2500 0.84178(12) 0.5000 0.0247(6) Uani 1 2 d S . .
C7 C 0.1840(2) 0.87629(9) 0.56020(14) 0.0288(5) Uani 1 1 d . . .
H7 H 0.1396 0.8534 0.6017 0.035 Uiso 1 1 calc R . .
C8 C 0.1832(2) 0.94310(10) 0.55945(14) 0.0298(5) Uani 1 1 d . . .
H8 H 0.1369 0.9661 0.5997 0.036 Uiso 1 1 calc R . .
C9 C 0.2500 0.97747(12) 0.5000 0.0244(6) Uani 1 2 d S . .
C10 C 0.2500 1.04699(13) 0.5000 0.0288(6) Uani 1 2 d S . .
C11 C 0.2500 1.10548(14) 0.5000 0.0299(7) Uani 1 2 d S . .
C12 C 0.2500 1.17488(13) 0.5000 0.0265(6) Uani 1 2 d S . .
C13 C 0.1414(2) 1.20979(9) 0.51234(15) 0.0310(5) Uani 1 1 d . . .
H13 H 0.0656 1.1878 0.5213 0.037 Uiso 1 1 calc R . .
C14 C 0.1456(2) 1.27703(9) 0.51141(15) 0.0283(4) Uani 1 1 d . . .
H14 H 0.0709 1.3005 0.5193 0.034 Uiso 1 1 calc R . .
C21 C 0.3820(2) 0.40422(9) 0.70267(15) 0.0293(5) Uani 1 1 d . . .
C22 C 0.2645(2) 0.40055(11) 0.73504(14) 0.0343(5) Uani 1 1 d . . .
H22 H 0.2644 0.3976 0.7995 0.041 Uiso 1 1 calc R . .
C23 C 0.1492(2) 0.40104(9) 0.67790(14) 0.0275(4) Uani 1 1 d . . .
C24 C 0.5021(2) 0.39981(12) 0.77518(17) 0.0428(6) Uani 1 1 d . . .
C25 C 0.0283(2) 0.39279(13) 0.72129(16) 0.0435(6) Uani 1 1 d . . .
N1 N 0.2500 0.50829(10) 0.5000 0.0197(5) Uani 1 2 d S . .
N2 N 0.2500 1.31054(10) 0.5000 0.0227(5) Uani 1 2 d S . .
O1 O 0.40343(15) 0.40879(6) 0.62256(10) 0.0294(3) Uani 1 1 d . . .
O2 O 0.12566(14) 0.40661(6) 0.59194(9) 0.0260(3) Uani 1 1 d . . .
F1 F 0.48610(16) 0.41936(10) 0.85761(11) 0.0734(6) Uani 1 1 d . . .
F2 F 0.59799(17) 0.43172(13) 0.75167(12) 0.0921(7) Uani 1 1 d . . .
F3 F 0.5400(2) 0.33919(10) 0.78553(17) 0.1153(9) Uani 1 1 d . . .
F4 F -0.02948(16) 0.33730(9) 0.69355(13) 0.0729(5) Uani 1 1 d . . .
F5 F -0.05638(15) 0.43911(9) 0.69437(12) 0.0670(5) Uani 1 1 d . . .
F6 F 0.04691(16) 0.39270(12) 0.81202(11) 0.0882(7) Uani 1 1 d . . .

loop_
_atom_site_aniso_label
_atom_site_aniso_U_11
_atom_site_aniso_U_22
_atom_site_aniso_U_33
_atom_site_aniso_U_23
_atom_site_aniso_U_13
_atom_site_aniso_U_12
Cu 0.0228(2) 0.01344(17) 0.02159(19) 0.000 0.00740(13) 0.000
C1 0.0215(10) 0.0203(9) 0.0331(11) 0.0025(7) 0.0105(8) 0.0007(7)
C2 0.0239(11) 0.0208(9) 0.0372(12) -0.0013(8) 0.0117(9) 0.0019(8)
C3 0.0205(14) 0.0181(13) 0.0299(15) 0.000 0.0056(11) 0.000
C4 0.0266(15) 0.0208(14) 0.0371(16) 0.000 0.0103(12) 0.000
C5 0.0253(15) 0.0212(14) 0.0341(16) 0.000 0.0077(12) 0.000
C6 0.0247(15) 0.0173(13) 0.0324(15) 0.000 0.0058(12) 0.000
C7 0.0324(12) 0.0218(10) 0.0349(12) 0.0020(8) 0.0140(9) -0.0014(8)
C8 0.0360(12) 0.0214(10) 0.0343(11) -0.0029(8) 0.0127(9) 0.0014(8)
C9 0.0268(15) 0.0176(12) 0.0287(15) 0.000 0.0033(12) 0.000
C10 0.0373(18) 0.0207(14) 0.0283(15) 0.000 0.0046(13) 0.000
C11 0.0402(18) 0.0238(15) 0.0253(15) 0.000 0.0036(13) 0.000
C12 0.0374(17) 0.0181(13) 0.0238(14) 0.000 0.0037(12) 0.000
C13 0.0316(12) 0.0210(10) 0.0414(12) -0.0005(8) 0.0090(10) -0.0045(8)
C14 0.0272(11) 0.0206(9) 0.0380(12) 0.0002(8) 0.0078(9) 0.0000(8)
C21 0.0306(12) 0.0288(11) 0.0298(11) 0.0004(8) 0.0090(9) 0.0002(8)
C22 0.0316(12) 0.0500(14) 0.0225(10) 0.0045(9) 0.0081(9) 0.0023(10)
C23 0.0308(12) 0.0252(10) 0.0276(10) 0.0016(8) 0.0086(9) 0.0003(8)
C24 0.0328(13) 0.0601(16) 0.0362(13) 0.0051(11) 0.0076(10) 0.0046(11)
C25 0.0318(13) 0.0673(16) 0.0321(12) 0.0045(11) 0.0069(10) -0.0020(12)
N1 0.0198(11) 0.0170(10) 0.0231(11) 0.000 0.0053(9) 0.000
N2 0.0259(13) 0.0171(11) 0.0257(12) 0.000 0.0057(10) 0.000
O1 0.0308(8) 0.0313(8) 0.0280(8) -0.0001(5) 0.0104(6) -0.0004(6)
O2 0.0318(8) 0.0204(7) 0.0260(7) 0.0015(5) 0.0051(6) 0.0008(5)
F1 0.0408(9) 0.1443(18) 0.0335(8) -0.0137(9) 0.0003(7) 0.0061(10)
F2 0.0410(10) 0.181(2) 0.0518(11) 0.0206(12) -0.0007(8) -0.0408(12)
F3 0.0965(16) 0.0791(14) 0.146(2) -0.0095(13) -0.0592(15) 0.0409(12)
F4 0.0540(11) 0.0750(12) 0.0960(14) 0.0046(10) 0.0320(10) -0.0260(9)
F5 0.0404(9) 0.0895(13) 0.0748(12) 0.0026(10) 0.0203(8) 0.0233(9)
F6 0.0366(10) 0.199(2) 0.0318(9) 0.0150(10) 0.0154(7) -0.0076(11)

loop_
_atom_type_symbol
_atom_type_description
_atom_type_scat_dispersion_real
_atom_type_scat_dispersion_imag
_atom_type_scat_source
C C 0.0033 0.0016 'International Tables Vol C Tables 4.2.6.8 and 6.1.1.4'
H H 0.0000 0.0000 'International Tables Vol C Tables 4.2.6.8 and 6.1.1.4'
N N 0.0061 0.0033 'International Tables Vol C Tables 4.2.6.8 and 6.1.1.4'
O O 0.0106 0.0060 'International Tables Vol C Tables 4.2.6.8 and 6.1.1.4'
F F 0.0171 0.0103 'International Tables Vol C Tables 4.2.6.8 and 6.1.1.4'
Cu Cu 0.3201 1.2651 'International Tables Vol C Tables 4.2.6.8 and 6.1.1.4'

loop_
_geom_angle_atom_site_label_1
_geom_angle_atom_site_label_2
_geom_angle_atom_site_label_3
_geom_angle
_geom_angle_site_symmetry_1
_geom_angle_site_symmetry_3
_geom_angle_publ_flag
N1 Cu O2 91.90(3) . . ?
N1 Cu O2 91.90(3) . 2_556 ?
O2 Cu O2 176.19(7) . 2_556 ?
N1 Cu N2 180.0 . 1_545 ?
O2 Cu N2 88.10(3) . 1_545 ?
O2 Cu N2 88.10(3) 2_556 1_545 ?
N1 Cu O1 90.57(3) . . ?
O2 Cu O1 86.03(5) . . ?
O2 Cu O1 93.93(5) 2_556 . ?
N2 Cu O1 89.43(3) 1_545 . ?
N1 Cu O1 90.57(3) . 2_556 ?
O2 Cu O1 93.93(5) . 2_556 ?
O2 Cu O1 86.03(5) 2_556 2_556 ?
N2 Cu O1 89.43(3) 1_545 2_556 ?
O1 Cu O1 178.86(7) . 2_556 ?
N1 C1 C2 123.07(18) . . ?
C1 C2 C3 119.37(18) . . ?
C2 C3 C2 117.7(2) . 2_556 ?
C2 C3 C4 121.15(12) . . ?
C2 C3 C4 121.15(12) 2_556 . ?
C5 C4 C3 180.000(1) . . ?
C4 C5 C6 180.000(1) . . ?
C7 C6 C7 119.1(2) 2_556 . ?
C7 C6 C5 120.43(12) 2_556 . ?
C7 C6 C5 120.43(12) . . ?
C8 C7 C6 120.30(18) . . ?
C7 C8 C9 120.51(19) . . ?
C8 C9 C8 119.2(2) . 2_556 ?
C8 C9 C10 120.38(12) . . ?
C8 C9 C10 120.38(12) 2_556 . ?
C11 C10 C9 180.000(1) . . ?
C10 C11 C12 180.000(1) . . ?
C13 C12 C13 117.9(2) 2_556 . ?
C13 C12 C11 121.04(12) 2_556 . ?
C13 C12 C11 121.04(12) . . ?
C14 C13 C12 119.0(2) . . ?
N2 C14 C13 123.05(19) . . ?
O1 C21 C22 128.9(2) . . ?
O1 C21 C24 114.4(2) . . ?
C22 C21 C24 116.68(19) . . ?
C23 C22 C21 123.2(2) . . ?
O2 C23 C22 129.7(2) . . ?
O2 C23 C25 112.22(19) . . ?
C22 C23 C25 118.05(19) . . ?
F2 C24 F3 105.8(2) . . ?
F2 C24 F1 107.8(2) . . ?
F3 C24 F1 105.3(2) . . ?
F2 C24 C21 112.7(2) . . ?
F3 C24 C21 110.1(2) . . ?
F1 C24 C21 114.5(2) . . ?
F6 C25 F5 107.1(2) . . ?
F6 C25 F4 107.5(2) . . ?
F5 C25 F4 105.3(2) . . ?
F6 C25 C23 114.5(2) . . ?
F5 C25 C23 111.69(19) . . ?
F4 C25 C23 110.2(2) . . ?
C1 N1 C1 117.4(2) 2_556 . ?
C1 N1 Cu 121.31(11) 2_556 . ?
C1 N1 Cu 121.31(11) . . ?
C14 N2 C14 117.9(2) . 2_556 ?
C14 N2 Cu 121.05(12) . 1_565 ?
C14 N2 Cu 121.05(12) 2_556 1_565 ?
C21 O1 Cu 123.49(15) . . ?
C23 O2 Cu 128.53(14) . . ?

loop_
_geom_bond_atom_site_label_1
_geom_bond_atom_site_label_2
_geom_bond_distance
_geom_bond_site_symmetry_2
_geom_bond_publ_flag
Cu N1 2.024(2) . ?
Cu O2 2.0271(14) . ?
Cu O2 2.0271(14) 2_556 ?
Cu N2 2.043(2) 1_545 ?
Cu O1 2.2399(15) . ?
Cu O1 2.2399(15) 2_556 ?
C1 N1 1.343(2) . ?
C1 C2 1.377(3) . ?
C2 C3 1.390(2) . ?
C3 C2 1.390(2) 2_556 ?
C3 C4 1.435(4) . ?
C4 C5 1.196(4) . ?
C5 C6 1.434(4) . ?
C6 C7 1.401(2) 2_556 ?
C6 C7 1.401(2) . ?
C7 C8 1.374(3) . ?
C8 C9 1.397(2) . ?
C9 C8 1.397(2) 2_556 ?
C9 C10 1.430(4) . ?
C10 C11 1.203(4) . ?
C11 C12 1.427(4) . ?
C12 C13 1.392(3) 2_556 ?
C12 C13 1.393(3) . ?
C13 C14 1.384(3) . ?
C14 N2 1.336(2) . ?
C21 O1 1.236(2) . ?
C21 C22 1.403(3) . ?
C21 C24 1.536(3) . ?
C22 C23 1.376(3) . ?
C23 O2 1.256(2) . ?
C23 C25 1.526(3) . ?
C24 F2 1.301(3) . ?
C24 F3 1.312(3) . ?
C24 F1 1.312(3) . ?
C25 F6 1.319(3) . ?
C25 F5 1.328(3) . ?
C25 F4 1.330(3) . ?
N1 C1 1.343(2) 2_556 ?
N2 C14 1.336(2) 2_556 ?
N2 Cu 2.043(2) 1_565 ?
